data_7217208
loop_
_publ_author_name
'Vasylyeva, Vera'
'Nayak, Susanta K.'
'Terraneo, Giancarlo'
'Cavallo, Gabriella'
'Metrangolo, Pierangelo'
'Resnati, Giuseppe'

_publ_section_title
;
 Orthogonal halogen and hydrogen bonds involving a peptide bond model
;
_journal_issue 35
_journal_name_full CrystEngComm
_journal_page_first 8102
_journal_paper_doi 10.1039/C4CE01514B
_journal_volume 16
_journal_year 2014
_chemical_formula_moiety '(C6 F4 I2 ),(C3 H7 N O)'
_chemical_formula_sum 'C9 H7 F4 I2 N O'
_chemical_formula_weight 474.96
_chemical_melting_point 311(2)
_chemical_name_systematic
;
 1,4-Diiodotetrafluorobenzene N-Methylacetamide
;
_space_group_crystal_system monoclinic
_space_group_IT_number 15
_space_group_name_Hall '-C 2yc'
_space_group_name_H-M_alt 'C 1 2/c 1'
_symmetry_space_group_name_Hall '-C 2yc'
_symmetry_space_group_name_H-M 'C 1 2/c 1'
_atom_sites_solution_hydrogens geom
_audit_creation_method SHELXL-2013
_cell_angle_alpha 90
_cell_angle_beta 91.64(2)
_cell_angle_gamma 90
_cell_formula_units_Z 4
_cell_length_a 21.263(9)
_cell_length_b 4.7949(19)
_cell_length_c 12.348(6)
_cell_measurement_reflns_used 340
_cell_measurement_temperature 100(2)
_cell_measurement_theta_max 27.89
_cell_measurement_theta_min 0.98
_cell_volume 1258.4(10)
_computing_cell_refinement 'Bruker SMART'
_computing_data_collection 'Bruker SMART'
_computing_data_reduction 'Bruker SHELXTL'
_computing_molecular_graphics 'Bruker SHELXTL'
_computing_publication_material 'Bruker SHELXTL'
_computing_structure_refinement 'SHELXL-97 (Sheldrick, 2013)'
_computing_structure_solution 'SHELXS-97 (Sheldrick, 1990)'
_diffrn_ambient_temperature 100(2)
_diffrn_measured_fraction_theta_full 0.985
_diffrn_measured_fraction_theta_max 0.985
_diffrn_measurement_device_type 'CCD area detector'
_diffrn_measurement_method 'phi and omega scans'
_diffrn_radiation_type MoK\a
_diffrn_radiation_wavelength 0.71073
_diffrn_reflns_av_R_equivalents 0.0415
_diffrn_reflns_av_unetI/netI 0.0257
_diffrn_reflns_Laue_measured_fraction_full 0.985
_diffrn_reflns_Laue_measured_fraction_max 0.985
_diffrn_reflns_limit_h_max 26
_diffrn_reflns_limit_h_min -26
_diffrn_reflns_limit_k_max 5
_diffrn_reflns_limit_k_min -5
_diffrn_reflns_limit_l_max 15
_diffrn_reflns_limit_l_min -15
_diffrn_reflns_number 7836
_diffrn_reflns_point_group_measured_fraction_full 0.985
_diffrn_reflns_point_group_measured_fraction_max 0.985
_diffrn_reflns_theta_full 25.242
_diffrn_reflns_theta_max 25.983
_diffrn_reflns_theta_min 1.916
_diffrn_source 'fine-focus sealed tube'
_exptl_absorpt_coefficient_mu 5.031
_exptl_absorpt_correction_T_max 0.4646
_exptl_absorpt_correction_T_min 0.4181
_exptl_absorpt_correction_type multi-scan
_exptl_absorpt_process_details SADABS
_exptl_crystal_colour colorless
_exptl_crystal_density_diffrn 2.507
_exptl_crystal_description block
_exptl_crystal_F_000 872
_exptl_crystal_size_max 0.210
_exptl_crystal_size_mid 0.190
_exptl_crystal_size_min 0.180
_refine_diff_density_max 0.868
_refine_diff_density_min -0.644
_refine_diff_density_rms 0.156
_refine_ls_extinction_method none
_refine_ls_goodness_of_fit_ref 1.249
_refine_ls_hydrogen_treatment constr
_refine_ls_matrix_type full
_refine_ls_number_parameters 103
_refine_ls_number_reflns 1215
_refine_ls_number_restraints 33
_refine_ls_restrained_S_all 1.238
_refine_ls_R_factor_all 0.0255
_refine_ls_R_factor_gt 0.0188
_refine_ls_shift/su_max 0.138
_refine_ls_shift/su_mean 0.018
_refine_ls_structure_factor_coef Fsqd
_refine_ls_weighting_details 'w=1/[\s^2^(Fo^2^)+9.5859P] where P=(Fo^2^+2Fc^2^)/3'
_refine_ls_weighting_scheme calc
_refine_ls_wR_factor_gt 0.0413
_refine_ls_wR_factor_ref 0.0543
_reflns_Friedel_coverage 0.000
_reflns_number_gt 1068
_reflns_number_total 1215
_reflns_threshold_expression 'I > 2\s(I)'
_cod_data_source_file c4ce01514b2.cif
_cod_data_source_block sn061
_cod_depositor_comments 'Adding full bibliography for 7217203--7217209.cif.'
_cod_original_cell_volume 1258.4(9)
_cod_database_code 7217208
_shelx_space_group_comment
;
The symmetry employed for this shelxl refinement is uniquely defined
by the following loop, which should always be used as a source of
symmetry information in preference to the above space-group names.
They are only intended as comments.
;
_shelxl_version_number 2013-3

loop_
_space_group_symop_operation_xyz
'x, y, z'
'-x, y, -z+1/2'
'x+1/2, y+1/2, z'
'-x+1/2, y+1/2, -z+1/2'
'-x, -y, -z'
'x, -y, z-1/2'
'-x+1/2, -y+1/2, -z'
'x+1/2, -y+1/2, z-1/2'

loop_
_atom_site_label
_atom_site_type_symbol
_atom_site_fract_x
_atom_site_fract_y
_atom_site_fract_z
_atom_site_U_iso_or_equiv
_atom_site_adp_type
_atom_site_occupancy
_atom_site_site_symmetry_order
_atom_site_calc_flag
_atom_site_refinement_flags_posn
_atom_site_refinement_flags_adp
_atom_site_refinement_flags_occupancy
_atom_site_disorder_assembly
_atom_site_disorder_group
I1 I 0.11783(2) 0.02812(6) 0.63172(2) 0.02067(11) Uani 1 1 d . . . . .
F1 F 0.22341(12) 0.4710(5) 0.6943(2) 0.0231(6) Uani 1 1 d . . . . .
F2 F 0.17693(12) -0.1495(5) 0.4086(2) 0.0257(6) Uani 1 1 d . . . . .
C1 C 0.19715(19) 0.1575(9) 0.5536(4) 0.0178(9) Uani 1 1 d . . . . .
C2 C 0.2358(2) 0.3591(9) 0.5989(4) 0.0176(9) Uani 1 1 d . . . . .
C3 C 0.2125(2) 0.0498(9) 0.4549(4) 0.0180(9) Uani 1 1 d . . . . .
O1 O 0.0052(13) 0.8993(10) 0.7656(16) 0.015(3) Uani 0.5 1 d D U P A -2
N1 N -0.0176(3) 0.4738(16) 0.7047(6) 0.0211(16) Uani 0.5 1 d D U P A -2
H1 H -0.0128 0.2929 0.7137 0.025 Uiso 0.5 1 calc R U P A -2
C4 C 0.0103(5) 0.6453(15) 0.7731(7) 0.018(2) Uani 0.5 1 d D U P A -2
C5 C 0.0523(12) 0.516(3) 0.8614(16) 0.025(4) Uani 0.5 1 d D U P A -2
H5A H 0.0964 0.5610 0.8479 0.038 Uiso 0.5 1 calc R U P A -2
H5B H 0.0468 0.3130 0.8611 0.038 Uiso 0.5 1 calc R U P A -2
H5C H 0.0409 0.5906 0.9320 0.038 Uiso 0.5 1 calc R U P A -2
C6 C -0.0559(12) 0.575(3) 0.6154(15) 0.030(4) Uani 0.5 1 d D U P A -2
H6A H -0.0949 0.6535 0.6426 0.045 Uiso 0.5 1 calc R U P A -2
H6B H -0.0659 0.4202 0.5658 0.045 Uiso 0.5 1 calc R U P A -2
H6C H -0.0329 0.7192 0.5767 0.045 Uiso 0.5 1 calc R U P A -2

loop_
_atom_site_aniso_label
_atom_site_aniso_U_11
_atom_site_aniso_U_22
_atom_site_aniso_U_33
_atom_site_aniso_U_23
_atom_site_aniso_U_13
_atom_site_aniso_U_12
I1 0.01658(15) 0.02288(17) 0.02285(18) 0.00351(13) 0.00558(11) -0.00072(12)
F1 0.0247(13) 0.0257(14) 0.0191(14) -0.0060(11) 0.0065(11) 0.0007(11)
F2 0.0247(14) 0.0262(14) 0.0263(16) -0.0056(12) 0.0003(12) -0.0090(11)
C1 0.014(2) 0.018(2) 0.021(2) 0.0043(18) 0.0032(18) 0.0025(17)
C2 0.019(2) 0.018(2) 0.016(2) -0.0011(18) 0.0026(18) 0.0055(17)
C3 0.017(2) 0.017(2) 0.020(2) 0.0016(18) -0.0026(17) -0.0017(17)
O1 0.021(8) 0.008(2) 0.017(10) 0.002(3) 0.001(6) 0.001(3)
N1 0.017(3) 0.015(4) 0.031(4) -0.001(3) 0.004(3) -0.002(3)
C4 0.016(5) 0.016(4) 0.024(6) 0.004(3) 0.009(4) 0.003(3)
C5 0.036(8) 0.017(7) 0.023(8) -0.003(6) -0.002(6) 0.010(6)
C6 0.035(7) 0.024(8) 0.032(10) -0.003(7) 0.005(7) 0.002(7)

loop_
_atom_type_symbol
_atom_type_description
_atom_type_scat_dispersion_real
_atom_type_scat_dispersion_imag
_atom_type_scat_source
C C 0.0033 0.0016 'International Tables Vol C Tables 4.2.6.8 and 6.1.1.4'
H H 0.0000 0.0000 'International Tables Vol C Tables 4.2.6.8 and 6.1.1.4'
N N 0.0061 0.0033 'International Tables Vol C Tables 4.2.6.8 and 6.1.1.4'
O O 0.0106 0.0060 'International Tables Vol C Tables 4.2.6.8 and 6.1.1.4'
F F 0.0171 0.0103 'International Tables Vol C Tables 4.2.6.8 and 6.1.1.4'
I I -0.4742 1.8119 'International Tables Vol C Tables 4.2.6.8 and 6.1.1.4'

loop_
_geom_angle_atom_site_label_1
_geom_angle_atom_site_label_2
_geom_angle_atom_site_label_3
_geom_angle
_geom_angle_site_symmetry_1
_geom_angle_site_symmetry_3
C3 C1 C2 118.1(4) . .
C3 C1 I1 121.4(3) . .
C2 C1 I1 120.5(3) . .
F1 C2 C3 118.9(4) . 7_556
F1 C2 C1 120.8(4) . .
C3 C2 C1 120.2(4) 7_556 .
F2 C3 C1 120.2(4) . .
F2 C3 C2 118.1(4) . 7_556
C1 C3 C2 121.6(4) . 7_556
C4 N1 C6 121.3(8) . .
C4 N1 H1 119.3 . .
C6 N1 H1 119.3 . .
O1 C4 N1 122.6(8) . .
O1 C4 C5 120.5(9) . .
N1 C4 C5 116.9(8) . .
C4 C5 H5A 109.3 . .
C4 C5 H5B 109.5 . .
H5A C5 H5B 109.5 . .
C4 C5 H5C 109.6 . .
H5A C5 H5C 109.5 . .
H5B C5 H5C 109.5 . .
N1 C6 H6A 109.6 . .
N1 C6 H6B 109.4 . .
H6A C6 H6B 109.5 . .
N1 C6 H6C 109.4 . .
H6A C6 H6C 109.5 . .
H6B C6 H6C 109.5 . .

loop_
_geom_bond_atom_site_label_1
_geom_bond_atom_site_label_2
_geom_bond_distance
_geom_bond_site_symmetry_2
I1 C1 2.063(4) .
F1 C2 1.327(5) .
F2 C3 1.337(5) .
C1 C3 1.371(7) .
C1 C2 1.378(6) .
C2 C3 1.371(6) 7_556
C3 C2 1.371(6) 7_556
O1 C4 1.226(7) .
N1 C4 1.308(7) .
N1 C6 1.436(9) .
N1 H1 0.8800 .
C4 C5 1.522(8) .
C5 H5A 0.9800 .
C5 H5B 0.9800 .
C5 H5C 0.9800 .
C6 H6A 0.9800 .
C6 H6B 0.9800 .
C6 H6C 0.9800 .

loop_
_geom_torsion_atom_site_label_1
_geom_torsion_atom_site_label_2
_geom_torsion_atom_site_label_3
_geom_torsion_atom_site_label_4
_geom_torsion
_geom_torsion_site_symmetry_4
C3 C1 C2 F1 180.0(4) .
I1 C1 C2 F1 1.0(6) .
C3 C1 C2 C3 0.9(7) 7_556
I1 C1 C2 C3 -178.1(3) 7_556
C2 C1 C3 F2 178.9(4) .
I1 C1 C3 F2 -2.1(6) .
C2 C1 C3 C2 -0.9(7) 7_556
I1 C1 C3 C2 178.1(3) 7_556
C6 N1 C4 O1 0(3) .
C6 N1 C4 C5 -177(3) .
